data_1574961
loop_
_publ_author_name
'Xu, Huihui'
'Le&#xf3;n Baeza, Jos&#xe9; Miguel'
'Baceiredo, Antoine'
'Rojas Guerrero, Ren&#xe9; Segundo'
'Saffon-Merceron, Nathalie'
'Branchadell, Vicen&#xe7;'
'Kato, Tsuyoshi'

_publ_section_title
;
 Aluminacyclopropene-phosphine complex: a carbene-exchange reagent.
;
_journal_issue 31
_journal_name_full 'Chemical science'
_journal_page_first 14225
_journal_page_last 14230
_journal_paper_doi 10.1039/d5sc03846d
_journal_volume 16
_journal_year 2025
_chemical_formula_sum 'C46 H79 Al N5 P Si'
_chemical_formula_weight 788.18
_space_group_crystal_system monoclinic
_space_group_IT_number 14
_space_group_name_Hall '-P 2yn'
_space_group_name_H-M_alt 'P 1 21/n 1'
_atom_sites_solution_hydrogens geom
_atom_sites_solution_primary dual
_audit_creation_method SHELXL-2019/2
_audit_update_record
;
2025-04-04 deposited with the CCDC.	2025-06-30 downloaded from the CCDC.
;
_cell_angle_alpha 90
_cell_angle_beta 90.190(3)
_cell_angle_gamma 90
_cell_formula_units_Z 4
_cell_length_a 12.6590(10)
_cell_length_b 17.5105(12)
_cell_length_c 20.6407(15)
_cell_measurement_reflns_used 9958
_cell_measurement_temperature 193(2)
_cell_measurement_theta_max 26.51
_cell_measurement_theta_min 2.22
_cell_volume 4575.3(6)
_computing_cell_refinement 'Bruker SAINT'
_computing_data_collection 'Bruker APEX2'
_computing_data_reduction 'Bruker SAINT'
_computing_molecular_graphics 'Bruker SHELXTL'
_computing_publication_material 'Bruker SHELXTL'
_computing_structure_refinement 'SHELXL-2019/2 (Sheldrick, 2019)'
_computing_structure_solution 'SHELXT (Sheldrick 2015)'
_diffrn_ambient_temperature 193(2)
_diffrn_measured_fraction_theta_full 0.999
_diffrn_measured_fraction_theta_max 0.997
_diffrn_measurement_device_type 'Bruker kappa APEX-II CCD Quazar'
_diffrn_measurement_method 'Phi and omega scans'
_diffrn_radiation_type MoK\a
_diffrn_radiation_wavelength 0.71073
_diffrn_reflns_av_R_equivalents 0.0805
_diffrn_reflns_av_unetI/netI 0.0500
_diffrn_reflns_Laue_measured_fraction_full 0.999
_diffrn_reflns_Laue_measured_fraction_max 0.997
_diffrn_reflns_limit_h_max 16
_diffrn_reflns_limit_h_min -16
_diffrn_reflns_limit_k_max 23
_diffrn_reflns_limit_k_min -23
_diffrn_reflns_limit_l_max 27
_diffrn_reflns_limit_l_min -27
_diffrn_reflns_number 116536
_diffrn_reflns_point_group_measured_fraction_full 0.999
_diffrn_reflns_point_group_measured_fraction_max 0.997
_diffrn_reflns_theta_full 25.242
_diffrn_reflns_theta_max 28.338
_diffrn_reflns_theta_min 2.796
_diffrn_source 'Incoatec micrfocus sealed tube'
_exptl_absorpt_coefficient_mu 0.142
_exptl_absorpt_correction_T_max 0.7404
_exptl_absorpt_correction_T_min 0.7121
_exptl_absorpt_correction_type multi-scan
_exptl_absorpt_process_details 'SADABS (Bruker-AXS)'
_exptl_crystal_colour yellow
_exptl_crystal_density_diffrn 1.144
_exptl_crystal_description plate
_exptl_crystal_F_000 1728
_exptl_crystal_size_max 0.350
_exptl_crystal_size_mid 0.200
_exptl_crystal_size_min 0.150
_refine_diff_density_max 0.440
_refine_diff_density_min -0.275
_refine_diff_density_rms 0.052
_refine_ls_extinction_method none
_refine_ls_goodness_of_fit_ref 1.026
_refine_ls_hydrogen_treatment constr
_refine_ls_matrix_type full
_refine_ls_number_parameters 507
_refine_ls_number_reflns 11383
_refine_ls_number_restraints 0
_refine_ls_restrained_S_all 1.026
_refine_ls_R_factor_all 0.0799
_refine_ls_R_factor_gt 0.0458
_refine_ls_shift/su_max 0.001
_refine_ls_shift/su_mean 0.000
_refine_ls_structure_factor_coef Fsqd
_refine_ls_weighting_details 'w=1/[\s^2^(Fo^2^)+(0.0453P)^2^+2.3837P] where P=(Fo^2^+2Fc^2^)/3'
_refine_ls_weighting_scheme calc
_refine_ls_wR_factor_gt 0.1026
_refine_ls_wR_factor_ref 0.1197
_reflns_Friedel_coverage 0.000
_reflns_number_gt 7886
_reflns_number_total 11383
_reflns_threshold_expression 'I > 2\s(I)'
_cod_data_source_file d5sc03846d2.cif
_cod_data_source_block 5
_cod_depositor_comments 'Adding full bibliography for 1574958--1574964.cif.'
_cod_original_sg_symbol_H-M 'P 21/n'
_cod_database_code 1574961
_shelx_shelxl_version_number 2019/2
_shelx_space_group_comment
; 
The symmetry employed for this shelxl refinement is uniquely defined 
by the following loop, which should always be used as a source of 
symmetry information in preference to the above space-group names. 
They are only intended as comments. 
;
_shelx_estimated_absorpt_t_min 0.952
_shelx_estimated_absorpt_t_max 0.979

loop_
_space_group_symop_operation_xyz
'x, y, z'
'-x+1/2, y+1/2, -z+1/2'
'-x, -y, -z'
'x-1/2, -y-1/2, z-1/2'

loop_
_atom_site_label
_atom_site_type_symbol
_atom_site_fract_x
_atom_site_fract_y
_atom_site_fract_z
_atom_site_U_iso_or_equiv
_atom_site_adp_type
_atom_site_occupancy
_atom_site_site_symmetry_order
_atom_site_calc_flag
_atom_site_refinement_flags_posn
_atom_site_refinement_flags_adp
_atom_site_refinement_flags_occupancy
_atom_site_disorder_assembly
_atom_site_disorder_group
Al1 Al 0.45780(4) 0.75269(3) 0.31158(2) 0.01677(11) Uani 1 1 d . . . . .
P1 P 0.23362(4) 0.79289(2) 0.36535(2) 0.01816(10) Uani 1 1 d . . . . .
Si1 Si 0.05418(4) 0.85371(3) 0.39409(3) 0.02654(13) Uani 1 1 d . . . . .
N1 N 0.47400(11) 0.70410(8) 0.39253(7) 0.0191(3) Uani 1 1 d . . . . .
N2 N 0.18654(12) 0.86760(8) 0.41103(7) 0.0242(3) Uani 1 1 d . . . . .
N3 N 0.10188(11) 0.78081(8) 0.34535(7) 0.0224(3) Uani 1 1 d . . . . .
N4 N 0.54174(12) 0.84596(8) 0.28490(7) 0.0212(3) Uani 1 1 d . . . . .
N5 N 0.50850(12) 0.70669(8) 0.23721(7) 0.0223(3) Uani 1 1 d . . . . .
C1 C 0.27833(14) 0.71471(9) 0.41270(8) 0.0196(4) Uani 1 1 d . . . . .
C2 C 0.37916(14) 0.68763(9) 0.42310(8) 0.0190(3) Uani 1 1 d . . . . .
C3 C 0.37046(15) 0.62279(10) 0.47242(9) 0.0249(4) Uani 1 1 d . . . . .
H3 H 0.436841 0.610125 0.496519 0.030 Uiso 1 1 calc R U . . .
C4 C 0.31811(17) 0.55562(11) 0.43553(10) 0.0331(5) Uani 1 1 d . . . . .
H4A H 0.352900 0.546690 0.393318 0.040 Uiso 1 1 calc R U . . .
H4B H 0.320589 0.508017 0.461370 0.040 Uiso 1 1 calc R U . . .
C5 C 0.20340(17) 0.58355(11) 0.42625(11) 0.0343(5) Uani 1 1 d . . . . .
H5A H 0.153036 0.550626 0.449936 0.041 Uiso 1 1 calc R U . . .
H5B H 0.183590 0.584601 0.379815 0.041 Uiso 1 1 calc R U . . .
C6 C 0.20627(15) 0.66520(11) 0.45517(9) 0.0270(4) Uani 1 1 d . . . . .
H6 H 0.135727 0.687898 0.465246 0.032 Uiso 1 1 calc R U . . .
C7 C 0.27806(16) 0.65084(11) 0.51404(9) 0.0300(4) Uani 1 1 d . . . . .
H7A H 0.294690 0.697986 0.538499 0.036 Uiso 1 1 calc R U . . .
H7B H 0.250324 0.611043 0.543504 0.036 Uiso 1 1 calc R U . . .
C8 C -0.03008(18) 0.82505(13) 0.46381(11) 0.0400(5) Uani 1 1 d . . . . .
H8A H 0.004054 0.783194 0.487443 0.060 Uiso 1 1 calc R U . . .
H8B H -0.099168 0.808107 0.447774 0.060 Uiso 1 1 calc R U . . .
H8C H -0.039461 0.868755 0.492877 0.060 Uiso 1 1 calc R U . . .
C9 C -0.01338(17) 0.93464(12) 0.35223(12) 0.0410(5) Uani 1 1 d . . . . .
H9A H -0.015442 0.979012 0.381135 0.061 Uiso 1 1 calc R U . . .
H9B H -0.085635 0.919584 0.340789 0.061 Uiso 1 1 calc R U . . .
H9C H 0.025437 0.947828 0.312786 0.061 Uiso 1 1 calc R U . . .
C10 C 0.24130(16) 0.91851(10) 0.45712(9) 0.0276(4) Uani 1 1 d . . . . .
C11 C 0.1781(2) 0.99195(13) 0.46412(14) 0.0546(7) Uani 1 1 d . . . . .
H11A H 0.171875 1.016961 0.421804 0.082 Uiso 1 1 calc R U . . .
H11B H 0.214156 1.026184 0.494538 0.082 Uiso 1 1 calc R U . . .
H11C H 0.107406 0.980001 0.480537 0.082 Uiso 1 1 calc R U . . .
C12 C 0.2483(2) 0.87942(14) 0.52297(11) 0.0528(7) Uani 1 1 d . . . . .
H12A H 0.176919 0.868170 0.538607 0.079 Uiso 1 1 calc R U . . .
H12B H 0.284147 0.913239 0.553817 0.079 Uiso 1 1 calc R U . . .
H12C H 0.288179 0.831729 0.518845 0.079 Uiso 1 1 calc R U . . .
C13 C 0.35218(19) 0.93812(14) 0.43391(12) 0.0449(6) Uani 1 1 d . . . . .
H13A H 0.393364 0.891087 0.429086 0.067 Uiso 1 1 calc R U . . .
H13B H 0.386691 0.971518 0.465662 0.067 Uiso 1 1 calc R U . . .
H13C H 0.347800 0.964382 0.392059 0.067 Uiso 1 1 calc R U . . .
C14 C 0.04368(15) 0.72546(11) 0.30395(9) 0.0280(4) Uani 1 1 d . . . . .
C15 C 0.11960(16) 0.67984(12) 0.26189(10) 0.0328(5) Uani 1 1 d . . . . .
H15A H 0.163091 0.714974 0.236399 0.049 Uiso 1 1 calc R U . . .
H15B H 0.079261 0.646696 0.232624 0.049 Uiso 1 1 calc R U . . .
H15C H 0.165287 0.648496 0.289592 0.049 Uiso 1 1 calc R U . . .
C16 C -0.03340(18) 0.76919(14) 0.26059(11) 0.0420(5) Uani 1 1 d . . . . .
H16A H -0.085841 0.795230 0.287537 0.063 Uiso 1 1 calc R U . . .
H16B H -0.069257 0.733396 0.231391 0.063 Uiso 1 1 calc R U . . .
H16C H 0.005458 0.807005 0.235032 0.063 Uiso 1 1 calc R U . . .
C17 C -0.02153(17) 0.67081(13) 0.34610(11) 0.0402(5) Uani 1 1 d . . . . .
H17A H 0.025766 0.642359 0.375012 0.060 Uiso 1 1 calc R U . . .
H17B H -0.059997 0.634971 0.318221 0.060 Uiso 1 1 calc R U . . .
H17C H -0.071954 0.700243 0.371968 0.060 Uiso 1 1 calc R U . . .
C18 C 0.56979(14) 0.68276(10) 0.42653(8) 0.0223(4) Uani 1 1 d . . . . .
C19 C 0.59852(16) 0.72011(11) 0.48505(9) 0.0293(4) Uani 1 1 d . . . . .
C20 C 0.69543(18) 0.70266(13) 0.51357(11) 0.0401(5) Uani 1 1 d . . . . .
H20 H 0.715125 0.727880 0.552529 0.048 Uiso 1 1 calc R U . . .
C21 C 0.76360(18) 0.65003(14) 0.48708(11) 0.0438(6) Uani 1 1 d . . . . .
H21 H 0.830222 0.640348 0.506747 0.053 Uiso 1 1 calc R U . . .
C22 C 0.73397(16) 0.61166(13) 0.43177(11) 0.0363(5) Uani 1 1 d . . . . .
H22 H 0.780163 0.574424 0.414033 0.044 Uiso 1 1 calc R U . . .
C23 C 0.63755(15) 0.62620(10) 0.40112(9) 0.0263(4) Uani 1 1 d . . . . .
C24 C 0.52759(18) 0.77627(12) 0.52009(10) 0.0351(5) Uani 1 1 d . . . . .
H24 H 0.461240 0.782158 0.494135 0.042 Uiso 1 1 calc R U . . .
C25 C 0.4974(2) 0.74567(15) 0.58740(10) 0.0489(6) Uani 1 1 d . . . . .
H25A H 0.469006 0.693845 0.583133 0.073 Uiso 1 1 calc R U . . .
H25B H 0.443788 0.778981 0.606654 0.073 Uiso 1 1 calc R U . . .
H25C H 0.560175 0.744708 0.615304 0.073 Uiso 1 1 calc R U . . .
C26 C 0.5771(2) 0.85568(13) 0.52845(12) 0.0470(6) Uani 1 1 d . . . . .
H26A H 0.644027 0.851055 0.552168 0.070 Uiso 1 1 calc R U . . .
H26B H 0.528736 0.888535 0.552766 0.070 Uiso 1 1 calc R U . . .
H26C H 0.590306 0.878160 0.485749 0.070 Uiso 1 1 calc R U . . .
C27 C 0.60755(16) 0.57730(11) 0.34355(10) 0.0311(4) Uani 1 1 d . . . . .
H27 H 0.540375 0.598194 0.325091 0.037 Uiso 1 1 calc R U . . .
C28 C 0.58640(19) 0.49466(12) 0.36446(13) 0.0453(6) Uani 1 1 d . . . . .
H28A H 0.651623 0.472160 0.381621 0.068 Uiso 1 1 calc R U . . .
H28B H 0.562120 0.464962 0.327025 0.068 Uiso 1 1 calc R U . . .
H28C H 0.531950 0.494053 0.398096 0.068 Uiso 1 1 calc R U . . .
C29 C 0.69075(19) 0.57935(13) 0.29009(11) 0.0437(6) Uani 1 1 d . . . . .
H29A H 0.706362 0.632529 0.278847 0.066 Uiso 1 1 calc R U . . .
H29B H 0.663845 0.552564 0.251754 0.066 Uiso 1 1 calc R U . . .
H29C H 0.755379 0.554269 0.305398 0.066 Uiso 1 1 calc R U . . .
C30 C 0.33149(14) 0.81070(9) 0.31347(8) 0.0193(3) Uani 1 1 d . . . . .
C31 C 0.61538(15) 0.81837(10) 0.23434(9) 0.0249(4) Uani 1 1 d . . . . .
C32 C 0.59060(15) 0.74930(10) 0.21015(9) 0.0247(4) Uani 1 1 d . . . . .
C33 C 0.70604(16) 0.86686(12) 0.21086(11) 0.0336(5) Uani 1 1 d . . . . .
H33A H 0.770451 0.835880 0.209245 0.050 Uiso 1 1 calc R U . . .
H33B H 0.716669 0.909792 0.240627 0.050 Uiso 1 1 calc R U . . .
H33C H 0.689873 0.886388 0.167449 0.050 Uiso 1 1 calc R U . . .
C34 C 0.65207(18) 0.71644(12) 0.15420(10) 0.0382(5) Uani 1 1 d . . . . .
H34A H 0.612324 0.724051 0.113891 0.057 Uiso 1 1 calc R U . . .
H34B H 0.663260 0.661692 0.161290 0.057 Uiso 1 1 calc R U . . .
H34C H 0.720568 0.742239 0.151072 0.057 Uiso 1 1 calc R U . . .
C35 C 0.59248(16) 0.87957(11) 0.34533(10) 0.0300(4) Uani 1 1 d . . . . .
H35 H 0.542422 0.868409 0.381488 0.036 Uiso 1 1 calc R U . . .
C36 C 0.6082(2) 0.96611(13) 0.34601(12) 0.0470(6) Uani 1 1 d . . . . .
H36A H 0.664570 0.979891 0.315766 0.071 Uiso 1 1 calc R U . . .
H36B H 0.627667 0.982618 0.389811 0.071 Uiso 1 1 calc R U . . .
H36C H 0.542378 0.991298 0.332884 0.071 Uiso 1 1 calc R U . . .
C37 C 0.69374(17) 0.83730(13) 0.36221(11) 0.0395(5) Uani 1 1 d . . . . .
H37A H 0.682529 0.782238 0.357203 0.059 Uiso 1 1 calc R U . . .
H37B H 0.713614 0.848500 0.407146 0.059 Uiso 1 1 calc R U . . .
H37C H 0.750362 0.853908 0.333177 0.059 Uiso 1 1 calc R U . . .
C38 C 0.44845(16) 0.65562(11) 0.19441(9) 0.0276(4) Uani 1 1 d . . . . .
H38 H 0.499437 0.623667 0.169318 0.033 Uiso 1 1 calc R U . . .
C39 C 0.37931(17) 0.60313(11) 0.23464(10) 0.0332(5) Uani 1 1 d . . . . .
H39A H 0.423847 0.566313 0.257812 0.050 Uiso 1 1 calc R U . . .
H39B H 0.330250 0.575710 0.206118 0.050 Uiso 1 1 calc R U . . .
H39C H 0.339201 0.633483 0.265961 0.050 Uiso 1 1 calc R U . . .
C40 C 0.38095(19) 0.70131(13) 0.14662(10) 0.0421(5) Uani 1 1 d . . . . .
H40A H 0.327336 0.730215 0.170417 0.063 Uiso 1 1 calc R U . . .
H40B H 0.346191 0.666267 0.116284 0.063 Uiso 1 1 calc R U . . .
H40C H 0.426075 0.736739 0.122518 0.063 Uiso 1 1 calc R U . . .
C41 C 0.35397(15) 0.87785(9) 0.27365(8) 0.0219(4) Uani 1 1 d . . . . .
C42 C 0.45509(15) 0.89494(10) 0.25680(9) 0.0235(4) Uani 1 1 d . . . . .
C43 C 0.26272(16) 0.92650(11) 0.24963(10) 0.0305(4) Uani 1 1 d . . . . .
H43A H 0.290693 0.976299 0.234816 0.037 Uiso 1 1 calc R U . . .
H43B H 0.214238 0.936439 0.286208 0.037 Uiso 1 1 calc R U . . .
C44 C 0.20060(19) 0.89020(14) 0.19465(12) 0.0476(6) Uani 1 1 d . . . . .
H44A H 0.245185 0.887085 0.156016 0.071 Uiso 1 1 calc R U . . .
H44B H 0.138150 0.921346 0.185078 0.071 Uiso 1 1 calc R U . . .
H44C H 0.178364 0.838748 0.207361 0.071 Uiso 1 1 calc R U . . .
C45 C 0.48740(17) 0.95573(11) 0.20876(10) 0.0347(5) Uani 1 1 d . . . . .
H45A H 0.561293 0.970764 0.218089 0.042 Uiso 1 1 calc R U . . .
H45B H 0.442482 1.001284 0.215581 0.042 Uiso 1 1 calc R U . . .
C46 C 0.4795(2) 0.93236(14) 0.13772(11) 0.0468(6) Uani 1 1 d . . . . .
H46A H 0.520986 0.885861 0.130617 0.070 Uiso 1 1 calc R U . . .
H46B H 0.507059 0.973528 0.110408 0.070 Uiso 1 1 calc R U . . .
H46C H 0.405443 0.922662 0.126492 0.070 Uiso 1 1 calc R U . . .

loop_
_atom_site_aniso_label
_atom_site_aniso_U_11
_atom_site_aniso_U_22
_atom_site_aniso_U_33
_atom_site_aniso_U_23
_atom_site_aniso_U_13
_atom_site_aniso_U_12
Al1 0.0178(3) 0.0160(2) 0.0166(2) 0.00143(19) 0.00196(19) 0.0004(2)
P1 0.0185(2) 0.0174(2) 0.0187(2) 0.00027(17) 0.00332(17) 0.00079(17)
Si1 0.0225(3) 0.0250(3) 0.0322(3) 0.0017(2) 0.0088(2) 0.0044(2)
N1 0.0176(7) 0.0210(7) 0.0185(7) 0.0022(6) 0.0003(6) 0.0003(6)
N2 0.0243(8) 0.0224(8) 0.0258(8) -0.0042(6) 0.0064(6) 0.0024(6)
N3 0.0167(7) 0.0256(8) 0.0250(8) 0.0011(6) 0.0032(6) 0.0017(6)
N4 0.0195(8) 0.0210(7) 0.0230(8) 0.0003(6) 0.0037(6) -0.0017(6)
N5 0.0247(8) 0.0209(7) 0.0213(8) -0.0007(6) 0.0056(6) -0.0010(6)
C1 0.0228(9) 0.0174(8) 0.0186(8) 0.0012(7) 0.0035(7) -0.0021(7)
C2 0.0247(9) 0.0166(8) 0.0158(8) 0.0001(6) 0.0009(7) -0.0014(7)
C3 0.0285(10) 0.0248(9) 0.0212(9) 0.0066(7) 0.0005(8) -0.0001(8)
C4 0.0393(12) 0.0213(9) 0.0387(12) 0.0062(8) 0.0022(9) -0.0043(8)
C5 0.0348(12) 0.0281(10) 0.0400(12) 0.0073(9) -0.0015(9) -0.0100(9)
C6 0.0244(10) 0.0275(9) 0.0292(10) 0.0081(8) 0.0065(8) -0.0030(8)
C7 0.0350(11) 0.0324(10) 0.0226(9) 0.0085(8) 0.0070(8) -0.0005(9)
C8 0.0366(13) 0.0400(12) 0.0433(13) -0.0001(10) 0.0177(10) 0.0036(10)
C9 0.0317(12) 0.0321(11) 0.0591(15) 0.0066(10) 0.0042(11) 0.0069(9)
C10 0.0342(11) 0.0207(9) 0.0278(10) -0.0063(7) 0.0077(8) -0.0019(8)
C11 0.0564(17) 0.0343(12) 0.0729(18) -0.0204(12) 0.0036(14) 0.0064(11)
C12 0.080(2) 0.0455(14) 0.0330(13) -0.0043(10) -0.0029(12) -0.0168(13)
C13 0.0445(14) 0.0449(13) 0.0453(14) -0.0162(11) 0.0089(11) -0.0133(11)
C14 0.0205(10) 0.0347(10) 0.0288(10) -0.0038(8) -0.0007(8) -0.0012(8)
C15 0.0293(11) 0.0346(11) 0.0346(11) -0.0068(9) 0.0012(9) -0.0020(9)
C16 0.0318(12) 0.0578(14) 0.0363(12) -0.0044(11) -0.0078(10) 0.0092(10)
C17 0.0287(12) 0.0464(13) 0.0457(13) -0.0062(10) 0.0052(10) -0.0127(10)
C18 0.0209(9) 0.0239(9) 0.0221(9) 0.0075(7) -0.0024(7) -0.0036(7)
C19 0.0293(11) 0.0336(10) 0.0250(10) 0.0048(8) -0.0045(8) -0.0061(8)
C20 0.0374(13) 0.0506(13) 0.0322(11) 0.0056(10) -0.0141(10) -0.0092(11)
C21 0.0259(11) 0.0589(15) 0.0466(14) 0.0160(12) -0.0134(10) -0.0025(11)
C22 0.0223(10) 0.0424(12) 0.0441(13) 0.0128(10) -0.0016(9) 0.0055(9)
C23 0.0224(10) 0.0263(9) 0.0301(10) 0.0092(8) -0.0004(8) 0.0021(7)
C24 0.0391(12) 0.0418(12) 0.0245(10) -0.0056(9) -0.0067(9) -0.0071(10)
C25 0.0575(16) 0.0626(16) 0.0267(11) -0.0043(11) -0.0007(11) -0.0099(13)
C26 0.0581(16) 0.0434(13) 0.0395(13) -0.0099(10) -0.0077(11) -0.0090(12)
C27 0.0286(11) 0.0276(10) 0.0369(11) 0.0024(8) -0.0010(9) 0.0096(8)
C28 0.0407(14) 0.0300(11) 0.0651(16) 0.0023(11) -0.0010(12) 0.0052(10)
C29 0.0456(14) 0.0442(13) 0.0413(13) -0.0014(10) 0.0057(11) 0.0148(11)
C30 0.0191(9) 0.0175(8) 0.0213(9) 0.0019(7) 0.0022(7) 0.0013(7)
C31 0.0215(9) 0.0263(9) 0.0270(10) 0.0044(8) 0.0072(7) 0.0020(7)
C32 0.0244(9) 0.0273(9) 0.0226(9) 0.0048(8) 0.0076(7) 0.0056(8)
C33 0.0261(11) 0.0354(11) 0.0395(12) 0.0085(9) 0.0099(9) -0.0023(8)
C34 0.0419(13) 0.0382(12) 0.0346(12) -0.0004(9) 0.0179(10) 0.0026(10)
C35 0.0272(10) 0.0338(10) 0.0290(10) -0.0051(8) 0.0016(8) -0.0106(8)
C36 0.0540(16) 0.0362(12) 0.0508(15) -0.0119(11) 0.0022(12) -0.0183(11)
C37 0.0285(11) 0.0522(13) 0.0380(12) 0.0074(10) -0.0020(9) -0.0100(10)
C38 0.0343(11) 0.0250(9) 0.0236(9) -0.0072(8) 0.0044(8) 0.0005(8)
C39 0.0346(12) 0.0257(10) 0.0393(12) -0.0037(9) -0.0021(9) -0.0048(8)
C40 0.0513(15) 0.0451(13) 0.0298(11) -0.0002(10) -0.0085(10) -0.0054(11)
C41 0.0277(10) 0.0174(8) 0.0206(9) 0.0012(7) 0.0034(7) 0.0031(7)
C42 0.0260(10) 0.0173(8) 0.0271(10) 0.0037(7) 0.0041(8) 0.0017(7)
C43 0.0293(11) 0.0268(10) 0.0356(11) 0.0112(8) 0.0073(9) 0.0078(8)
C44 0.0381(13) 0.0532(14) 0.0513(15) 0.0140(12) -0.0112(11) 0.0077(11)
C45 0.0324(11) 0.0253(10) 0.0466(13) 0.0152(9) 0.0119(10) 0.0030(8)
C46 0.0455(14) 0.0554(15) 0.0394(13) 0.0251(11) 0.0067(11) 0.0061(11)

loop_
_atom_type_symbol
_atom_type_description
_atom_type_scat_dispersion_real
_atom_type_scat_dispersion_imag
_atom_type_scat_source
C C 0.0033 0.0016 'International Tables Vol C Tables 4.2.6.8 and 6.1.1.4'
H H 0.0000 0.0000 'International Tables Vol C Tables 4.2.6.8 and 6.1.1.4'
N N 0.0061 0.0033 'International Tables Vol C Tables 4.2.6.8 and 6.1.1.4'
Al Al 0.0645 0.0514 'International Tables Vol C Tables 4.2.6.8 and 6.1.1.4'
Si Si 0.0817 0.0704 'International Tables Vol C Tables 4.2.6.8 and 6.1.1.4'
P P 0.1023 0.0942 'International Tables Vol C Tables 4.2.6.8 and 6.1.1.4'

loop_
_geom_angle_atom_site_label_1
_geom_angle_atom_site_label_2
_geom_angle_atom_site_label_3
_geom_angle
_geom_angle_site_symmetry_1
_geom_angle_site_symmetry_3
_geom_angle_publ_flag
N5 Al1 N1 120.12(7) . . ?
N5 Al1 C30 123.06(8) . . ?
N1 Al1 C30 108.23(7) . . ?
N5 Al1 N4 86.66(6) . . ?
N1 Al1 N4 123.30(7) . . ?
C30 Al1 N4 90.96(7) . . ?
C30 P1 N2 117.95(8) . . ?
C30 P1 N3 125.92(8) . . ?
N2 P1 N3 83.58(7) . . ?
C30 P1 C1 105.15(8) . . ?
N2 P1 C1 113.29(8) . . ?
N3 P1 C1 110.05(8) . . ?
N2 Si1 N3 83.21(7) . . ?
N2 Si1 C8 116.04(10) . . ?
N3 Si1 C8 116.81(9) . . ?
N2 Si1 C9 115.44(9) . . ?
N3 Si1 C9 116.75(9) . . ?
C8 Si1 C9 107.43(10) . . ?
C2 N1 C18 116.75(14) . . ?
C2 N1 Al1 113.88(11) . . ?
C18 N1 Al1 129.37(11) . . ?
C10 N2 P1 130.55(13) . . ?
C10 N2 Si1 131.99(12) . . ?
P1 N2 Si1 96.87(8) . . ?
C14 N3 P1 133.85(12) . . ?
C14 N3 Si1 129.83(12) . . ?
P1 N3 Si1 96.25(8) . . ?
C31 N4 C42 111.90(14) . . ?
C31 N4 C35 116.03(14) . . ?
C42 N4 C35 113.62(14) . . ?
C31 N4 Al1 105.08(11) . . ?
C42 N4 Al1 100.47(10) . . ?
C35 N4 Al1 108.05(11) . . ?
C32 N5 C38 117.99(15) . . ?
C32 N5 Al1 111.08(12) . . ?
C38 N5 Al1 125.75(12) . . ?
C2 C1 C6 105.57(14) . . ?
C2 C1 P1 130.19(13) . . ?
C6 C1 P1 124.15(13) . . ?
C1 C2 N1 131.27(15) . . ?
C1 C2 C3 106.89(15) . . ?
N1 C2 C3 121.41(15) . . ?
C2 C3 C7 101.06(14) . . ?
C2 C3 C4 105.56(15) . . ?
C7 C3 C4 101.11(16) . . ?
C2 C3 H3 115.7 . . ?
C7 C3 H3 115.7 . . ?
C4 C3 H3 115.7 . . ?
C5 C4 C3 102.78(16) . . ?
C5 C4 H4A 111.2 . . ?
C3 C4 H4A 111.2 . . ?
C5 C4 H4B 111.2 . . ?
C3 C4 H4B 111.2 . . ?
H4A C4 H4B 109.1 . . ?
C4 C5 C6 102.92(16) . . ?
C4 C5 H5A 111.2 . . ?
C6 C5 H5A 111.2 . . ?
C4 C5 H5B 111.2 . . ?
C6 C5 H5B 111.2 . . ?
H5A C5 H5B 109.1 . . ?
C1 C6 C7 101.14(15) . . ?
C1 C6 C5 108.31(15) . . ?
C7 C6 C5 99.60(16) . . ?
C1 C6 H6 115.3 . . ?
C7 C6 H6 115.3 . . ?
C5 C6 H6 115.3 . . ?
C3 C7 C6 93.42(14) . . ?
C3 C7 H7A 113.0 . . ?
C6 C7 H7A 113.0 . . ?
C3 C7 H7B 113.0 . . ?
C6 C7 H7B 113.0 . . ?
H7A C7 H7B 110.4 . . ?
Si1 C8 H8A 109.5 . . ?
Si1 C8 H8B 109.5 . . ?
H8A C8 H8B 109.5 . . ?
Si1 C8 H8C 109.5 . . ?
H8A C8 H8C 109.5 . . ?
H8B C8 H8C 109.5 . . ?
Si1 C9 H9A 109.5 . . ?
Si1 C9 H9B 109.5 . . ?
H9A C9 H9B 109.5 . . ?
Si1 C9 H9C 109.5 . . ?
H9A C9 H9C 109.5 . . ?
H9B C9 H9C 109.5 . . ?
N2 C10 C11 109.01(18) . . ?
N2 C10 C13 111.41(15) . . ?
C11 C10 C13 108.95(18) . . ?
N2 C10 C12 109.23(16) . . ?
C11 C10 C12 108.87(19) . . ?
C13 C10 C12 109.3(2) . . ?
C10 C11 H11A 109.5 . . ?
C10 C11 H11B 109.5 . . ?
H11A C11 H11B 109.5 . . ?
C10 C11 H11C 109.5 . . ?
H11A C11 H11C 109.5 . . ?
H11B C11 H11C 109.5 . . ?
C10 C12 H12A 109.5 . . ?
C10 C12 H12B 109.5 . . ?
H12A C12 H12B 109.5 . . ?
C10 C12 H12C 109.5 . . ?
H12A C12 H12C 109.5 . . ?
H12B C12 H12C 109.5 . . ?
C10 C13 H13A 109.5 . . ?
C10 C13 H13B 109.5 . . ?
H13A C13 H13B 109.5 . . ?
C10 C13 H13C 109.5 . . ?
H13A C13 H13C 109.5 . . ?
H13B C13 H13C 109.5 . . ?
N3 C14 C15 110.93(15) . . ?
N3 C14 C16 108.93(16) . . ?
C15 C14 C16 109.39(17) . . ?
N3 C14 C17 110.31(16) . . ?
C15 C14 C17 109.72(17) . . ?
C16 C14 C17 107.50(17) . . ?
C14 C15 H15A 109.5 . . ?
C14 C15 H15B 109.5 . . ?
H15A C15 H15B 109.5 . . ?
C14 C15 H15C 109.5 . . ?
H15A C15 H15C 109.5 . . ?
H15B C15 H15C 109.5 . . ?
C14 C16 H16A 109.5 . . ?
C14 C16 H16B 109.5 . . ?
H16A C16 H16B 109.5 . . ?
C14 C16 H16C 109.5 . . ?
H16A C16 H16C 109.5 . . ?
H16B C16 H16C 109.5 . . ?
C14 C17 H17A 109.5 . . ?
C14 C17 H17B 109.5 . . ?
H17A C17 H17B 109.5 . . ?
C14 C17 H17C 109.5 . . ?
H17A C17 H17C 109.5 . . ?
H17B C17 H17C 109.5 . . ?
C23 C18 C19 118.99(17) . . ?
C23 C18 N1 120.64(16) . . ?
C19 C18 N1 120.34(16) . . ?
C20 C19 C18 118.77(19) . . ?
C20 C19 C24 117.56(18) . . ?
C18 C19 C24 123.63(18) . . ?
C21 C20 C19 122.1(2) . . ?
C21 C20 H20 119.0 . . ?
C19 C20 H20 119.0 . . ?
C22 C21 C20 119.1(2) . . ?
C22 C21 H21 120.4 . . ?
C20 C21 H21 120.4 . . ?
C21 C22 C23 121.5(2) . . ?
C21 C22 H22 119.3 . . ?
C23 C22 H22 119.3 . . ?
C22 C23 C18 119.38(19) . . ?
C22 C23 C27 118.02(18) . . ?
C18 C23 C27 122.52(17) . . ?
C19 C24 C26 113.49(19) . . ?
C19 C24 C25 110.73(19) . . ?
C26 C24 C25 108.45(18) . . ?
C19 C24 H24 108.0 . . ?
C26 C24 H24 108.0 . . ?
C25 C24 H24 108.0 . . ?
C24 C25 H25A 109.5 . . ?
C24 C25 H25B 109.5 . . ?
H25A C25 H25B 109.5 . . ?
C24 C25 H25C 109.5 . . ?
H25A C25 H25C 109.5 . . ?
H25B C25 H25C 109.5 . . ?
C24 C26 H26A 109.5 . . ?
C24 C26 H26B 109.5 . . ?
H26A C26 H26B 109.5 . . ?
C24 C26 H26C 109.5 . . ?
H26A C26 H26C 109.5 . . ?
H26B C26 H26C 109.5 . . ?
C23 C27 C29 112.47(18) . . ?
C23 C27 C28 110.90(17) . . ?
C29 C27 C28 110.28(17) . . ?
C23 C27 H27 107.7 . . ?
C29 C27 H27 107.7 . . ?
C28 C27 H27 107.7 . . ?
C27 C28 H28A 109.5 . . ?
C27 C28 H28B 109.5 . . ?
H28A C28 H28B 109.5 . . ?
C27 C28 H28C 109.5 . . ?
H28A C28 H28C 109.5 . . ?
H28B C28 H28C 109.5 . . ?
C27 C29 H29A 109.5 . . ?
C27 C29 H29B 109.5 . . ?
H29A C29 H29B 109.5 . . ?
C27 C29 H29C 109.5 . . ?
H29A C29 H29C 109.5 . . ?
H29B C29 H29C 109.5 . . ?
C41 C30 P1 131.03(13) . . ?
C41 C30 Al1 104.68(12) . . ?
P1 C30 Al1 122.76(10) . . ?
C32 C31 N4 114.07(16) . . ?
C32 C31 C33 124.29(17) . . ?
N4 C31 C33 121.56(16) . . ?
C31 C32 N5 120.31(16) . . ?
C31 C32 C34 120.45(17) . . ?
N5 C32 C34 119.24(17) . . ?
C31 C33 H33A 109.5 . . ?
C31 C33 H33B 109.5 . . ?
H33A C33 H33B 109.5 . . ?
C31 C33 H33C 109.5 . . ?
H33A C33 H33C 109.5 . . ?
H33B C33 H33C 109.5 . . ?
C32 C34 H34A 109.5 . . ?
C32 C34 H34B 109.5 . . ?
H34A C34 H34B 109.5 . . ?
C32 C34 H34C 109.5 . . ?
H34A C34 H34C 109.5 . . ?
H34B C34 H34C 109.5 . . ?
N4 C35 C37 110.70(16) . . ?
N4 C35 C36 116.50(17) . . ?
C37 C35 C36 111.79(18) . . ?
N4 C35 H35 105.6 . . ?
C37 C35 H35 105.6 . . ?
C36 C35 H35 105.6 . . ?
C35 C36 H36A 109.5 . . ?
C35 C36 H36B 109.5 . . ?
H36A C36 H36B 109.5 . . ?
C35 C36 H36C 109.5 . . ?
H36A C36 H36C 109.5 . . ?
H36B C36 H36C 109.5 . . ?
C35 C37 H37A 109.5 . . ?
C35 C37 H37B 109.5 . . ?
H37A C37 H37B 109.5 . . ?
C35 C37 H37C 109.5 . . ?
H37A C37 H37C 109.5 . . ?
H37B C37 H37C 109.5 . . ?
N5 C38 C39 109.76(15) . . ?
N5 C38 C40 110.90(16) . . ?
C39 C38 C40 110.35(18) . . ?
N5 C38 H38 108.6 . . ?
C39 C38 H38 108.6 . . ?
C40 C38 H38 108.6 . . ?
C38 C39 H39A 109.5 . . ?
C38 C39 H39B 109.5 . . ?
H39A C39 H39B 109.5 . . ?
C38 C39 H39C 109.5 . . ?
H39A C39 H39C 109.5 . . ?
H39B C39 H39C 109.5 . . ?
C38 C40 H40A 109.5 . . ?
C38 C40 H40B 109.5 . . ?
H40A C40 H40B 109.5 . . ?
C38 C40 H40C 109.5 . . ?
H40A C40 H40C 109.5 . . ?
H40B C40 H40C 109.5 . . ?
C42 C41 C30 120.35(16) . . ?
C42 C41 C43 120.58(16) . . ?
C30 C41 C43 119.04(16) . . ?
C41 C42 N4 117.42(15) . . ?
C41 C42 C45 125.39(17) . . ?
N4 C42 C45 117.06(15) . . ?
C41 C43 C44 113.65(17) . . ?
C41 C43 H43A 108.8 . . ?
C44 C43 H43A 108.8 . . ?
C41 C43 H43B 108.8 . . ?
C44 C43 H43B 108.8 . . ?
H43A C43 H43B 107.7 . . ?
C43 C44 H44A 109.5 . . ?
C43 C44 H44B 109.5 . . ?
H44A C44 H44B 109.5 . . ?
C43 C44 H44C 109.5 . . ?
H44A C44 H44C 109.5 . . ?
H44B C44 H44C 109.5 . . ?
C42 C45 C46 115.12(18) . . ?
C42 C45 H45A 108.5 . . ?
C46 C45 H45A 108.5 . . ?
C42 C45 H45B 108.5 . . ?
C46 C45 H45B 108.5 . . ?
H45A C45 H45B 107.5 . . ?
C45 C46 H46A 109.5 . . ?
C45 C46 H46B 109.5 . . ?
H46A C46 H46B 109.5 . . ?
C45 C46 H46C 109.5 . . ?
H46A C46 H46C 109.5 . . ?
H46B C46 H46C 109.5 . . ?

loop_
_geom_bond_atom_site_label_1
_geom_bond_atom_site_label_2
_geom_bond_distance
_geom_bond_site_symmetry_2
_geom_bond_publ_flag
Al1 N5 1.8503(15) . ?
Al1 N1 1.8855(15) . ?
Al1 C30 1.8949(18) . ?
Al1 N4 2.0257(15) . ?
P1 C30 1.6695(17) . ?
P1 N2 1.7203(15) . ?
P1 N3 1.7297(16) . ?
P1 C1 1.7736(17) . ?
Si1 N2 1.7277(17) . ?
Si1 N3 1.7350(16) . ?
Si1 C8 1.863(2) . ?
Si1 C9 1.866(2) . ?
N1 C2 1.388(2) . ?
N1 C18 1.448(2) . ?
N2 C10 1.475(2) . ?
N3 C14 1.486(2) . ?
N4 C31 1.483(2) . ?
N4 C42 1.507(2) . ?
N4 C35 1.520(2) . ?
N5 C32 1.397(2) . ?
N5 C38 1.467(2) . ?
C1 C2 1.378(2) . ?
C1 C6 1.535(2) . ?
C2 C3 1.529(2) . ?
C3 C7 1.534(3) . ?
C3 C4 1.549(3) . ?
C3 H3 1.0000 . ?
C4 C5 1.544(3) . ?
C4 H4A 0.9900 . ?
C4 H4B 0.9900 . ?
C5 C6 1.550(3) . ?
C5 H5A 0.9900 . ?
C5 H5B 0.9900 . ?
C6 C7 1.536(3) . ?
C6 H6 1.0000 . ?
C7 H7A 0.9900 . ?
C7 H7B 0.9900 . ?
C8 H8A 0.9800 . ?
C8 H8B 0.9800 . ?
C8 H8C 0.9800 . ?
C9 H9A 0.9800 . ?
C9 H9B 0.9800 . ?
C9 H9C 0.9800 . ?
C10 C11 1.522(3) . ?
C10 C13 1.524(3) . ?
C10 C12 1.524(3) . ?
C11 H11A 0.9800 . ?
C11 H11B 0.9800 . ?
C11 H11C 0.9800 . ?
C12 H12A 0.9800 . ?
C12 H12B 0.9800 . ?
C12 H12C 0.9800 . ?
C13 H13A 0.9800 . ?
C13 H13B 0.9800 . ?
C13 H13C 0.9800 . ?
C14 C15 1.523(3) . ?
C14 C16 1.528(3) . ?
C14 C17 1.536(3) . ?
C15 H15A 0.9800 . ?
C15 H15B 0.9800 . ?
C15 H15C 0.9800 . ?
C16 H16A 0.9800 . ?
C16 H16B 0.9800 . ?
C16 H16C 0.9800 . ?
C17 H17A 0.9800 . ?
C17 H17B 0.9800 . ?
C17 H17C 0.9800 . ?
C18 C23 1.412(3) . ?
C18 C19 1.420(3) . ?
C19 C20 1.393(3) . ?
C19 C24 1.517(3) . ?
C20 C21 1.377(3) . ?
C20 H20 0.9500 . ?
C21 C22 1.376(3) . ?
C21 H21 0.9500 . ?
C22 C23 1.396(3) . ?
C22 H22 0.9500 . ?
C23 C27 1.512(3) . ?
C24 C26 1.535(3) . ?
C24 C25 1.539(3) . ?
C24 H24 1.0000 . ?
C25 H25A 0.9800 . ?
C25 H25B 0.9800 . ?
C25 H25C 0.9800 . ?
C26 H26A 0.9800 . ?
C26 H26B 0.9800 . ?
C26 H26C 0.9800 . ?
C27 C29 1.528(3) . ?
C27 C28 1.534(3) . ?
C27 H27 1.0000 . ?
C28 H28A 0.9800 . ?
C28 H28B 0.9800 . ?
C28 H28C 0.9800 . ?
C29 H29A 0.9800 . ?
C29 H29B 0.9800 . ?
C29 H29C 0.9800 . ?
C30 C41 1.463(2) . ?
C31 C32 1.345(3) . ?
C31 C33 1.509(3) . ?
C32 C34 1.509(3) . ?
C33 H33A 0.9800 . ?
C33 H33B 0.9800 . ?
C33 H33C 0.9800 . ?
C34 H34A 0.9800 . ?
C34 H34B 0.9800 . ?
C34 H34C 0.9800 . ?
C35 C37 1.520(3) . ?
C35 C36 1.528(3) . ?
C35 H35 1.0000 . ?
C36 H36A 0.9800 . ?
C36 H36B 0.9800 . ?
C36 H36C 0.9800 . ?
C37 H37A 0.9800 . ?
C37 H37B 0.9800 . ?
C37 H37C 0.9800 . ?
C38 C39 1.518(3) . ?
C38 C40 1.529(3) . ?
C38 H38 1.0000 . ?
C39 H39A 0.9800 . ?
C39 H39B 0.9800 . ?
C39 H39C 0.9800 . ?
C40 H40A 0.9800 . ?
C40 H40B 0.9800 . ?
C40 H40C 0.9800 . ?
C41 C42 1.361(3) . ?
C41 C43 1.517(3) . ?
C42 C45 1.512(2) . ?
C43 C44 1.518(3) . ?
C43 H43A 0.9900 . ?
C43 H43B 0.9900 . ?
C44 H44A 0.9800 . ?
C44 H44B 0.9800 . ?
C44 H44C 0.9800 . ?
C45 C46 1.525(3) . ?
C45 H45A 0.9900 . ?
C45 H45B 0.9900 . ?
C46 H46A 0.9800 . ?
C46 H46B 0.9800 . ?
C46 H46C 0.9800 . ?

loop_
_geom_torsion_atom_site_label_1
_geom_torsion_atom_site_label_2
_geom_torsion_atom_site_label_3
_geom_torsion_atom_site_label_4
_geom_torsion
_geom_torsion_site_symmetry_1
_geom_torsion_site_symmetry_2
_geom_torsion_site_symmetry_3
_geom_torsion_site_symmetry_4
_geom_torsion_publ_flag
N5 Al1 N1 C2 -119.23(12) . . . . ?
C30 Al1 N1 C2 29.53(13) . . . . ?
N4 Al1 N1 C2 133.27(11) . . . . ?
N5 Al1 N1 C18 61.34(16) . . . . ?
C30 Al1 N1 C18 -149.90(14) . . . . ?
N4 Al1 N1 C18 -46.15(17) . . . . ?
C30 P1 N2 C10 -58.36(18) . . . . ?
N3 P1 N2 C10 174.15(17) . . . . ?
C1 P1 N2 C10 65.05(18) . . . . ?
C30 P1 N2 Si1 129.82(9) . . . . ?
N3 P1 N2 Si1 2.33(7) . . . . ?
C1 P1 N2 Si1 -106.77(9) . . . . ?
N3 Si1 N2 C10 -173.96(17) . . . . ?
C8 Si1 N2 C10 -57.39(19) . . . . ?
C9 Si1 N2 C10 69.60(19) . . . . ?
N3 Si1 N2 P1 -2.32(7) . . . . ?
C8 Si1 N2 P1 114.25(10) . . . . ?
C9 Si1 N2 P1 -118.77(10) . . . . ?
C30 P1 N3 C14 60.7(2) . . . . ?
N2 P1 N3 C14 -179.24(18) . . . . ?
C1 P1 N3 C14 -66.75(18) . . . . ?
C30 P1 N3 Si1 -122.38(9) . . . . ?
N2 P1 N3 Si1 -2.32(7) . . . . ?
C1 P1 N3 Si1 110.17(8) . . . . ?
N2 Si1 N3 C14 179.42(17) . . . . ?
C8 Si1 N3 C14 63.62(19) . . . . ?
C9 Si1 N3 C14 -65.46(18) . . . . ?
N2 Si1 N3 P1 2.31(7) . . . . ?
C8 Si1 N3 P1 -113.49(10) . . . . ?
C9 Si1 N3 P1 117.42(10) . . . . ?
N1 Al1 N5 C32 -114.58(12) . . . . ?
C30 Al1 N5 C32 101.41(14) . . . . ?
N4 Al1 N5 C32 12.43(12) . . . . ?
N1 Al1 N5 C38 91.62(15) . . . . ?
C30 Al1 N5 C38 -52.39(17) . . . . ?
N4 Al1 N5 C38 -141.37(15) . . . . ?
C30 P1 C1 C2 19.87(19) . . . . ?
N2 P1 C1 C2 -110.31(17) . . . . ?
N3 P1 C1 C2 158.11(16) . . . . ?
C30 P1 C1 C6 -164.13(14) . . . . ?
N2 P1 C1 C6 65.68(16) . . . . ?
N3 P1 C1 C6 -25.90(17) . . . . ?
C6 C1 C2 N1 171.44(17) . . . . ?
P1 C1 C2 N1 -12.0(3) . . . . ?
C6 C1 C2 C3 -0.94(18) . . . . ?
P1 C1 C2 C3 175.62(14) . . . . ?
C18 N1 C2 C1 162.85(18) . . . . ?
Al1 N1 C2 C1 -16.7(2) . . . . ?
C18 N1 C2 C3 -25.7(2) . . . . ?
Al1 N1 C2 C3 154.79(13) . . . . ?
C1 C2 C3 C7 -33.15(18) . . . . ?
N1 C2 C3 C7 153.55(16) . . . . ?
C1 C2 C3 C4 71.81(18) . . . . ?
N1 C2 C3 C4 -101.48(19) . . . . ?
C2 C3 C4 C5 -70.90(18) . . . . ?
C7 C3 C4 C5 34.03(18) . . . . ?
C3 C4 C5 C6 3.38(19) . . . . ?
C2 C1 C6 C7 34.70(18) . . . . ?
P1 C1 C6 C7 -142.12(14) . . . . ?
C2 C1 C6 C5 -69.43(19) . . . . ?
P1 C1 C6 C5 113.75(16) . . . . ?
C4 C5 C6 C1 65.69(19) . . . . ?
C4 C5 C6 C7 -39.51(18) . . . . ?
C2 C3 C7 C6 51.04(16) . . . . ?
C4 C3 C7 C6 -57.44(16) . . . . ?
C1 C6 C7 C3 -51.78(16) . . . . ?
C5 C6 C7 C3 59.20(16) . . . . ?
P1 N2 C10 C11 158.02(16) . . . . ?
Si1 N2 C10 C11 -32.9(2) . . . . ?
P1 N2 C10 C13 37.8(2) . . . . ?
Si1 N2 C10 C13 -153.20(16) . . . . ?
P1 N2 C10 C12 -83.1(2) . . . . ?
Si1 N2 C10 C12 85.9(2) . . . . ?
P1 N3 C14 C15 -12.8(2) . . . . ?
Si1 N3 C14 C15 171.20(13) . . . . ?
P1 N3 C14 C16 -133.24(17) . . . . ?
Si1 N3 C14 C16 50.7(2) . . . . ?
P1 N3 C14 C17 108.99(18) . . . . ?
Si1 N3 C14 C17 -67.0(2) . . . . ?
C2 N1 C18 C23 114.67(18) . . . . ?
Al1 N1 C18 C23 -65.9(2) . . . . ?
C2 N1 C18 C19 -67.2(2) . . . . ?
Al1 N1 C18 C19 112.23(17) . . . . ?
C23 C18 C19 C20 3.5(3) . . . . ?
N1 C18 C19 C20 -174.69(17) . . . . ?
C23 C18 C19 C24 -174.14(17) . . . . ?
N1 C18 C19 C24 7.7(3) . . . . ?
C18 C19 C20 C21 -0.5(3) . . . . ?
C24 C19 C20 C21 177.2(2) . . . . ?
C19 C20 C21 C22 -2.0(3) . . . . ?
C20 C21 C22 C23 1.5(3) . . . . ?
C21 C22 C23 C18 1.5(3) . . . . ?
C21 C22 C23 C27 -175.44(19) . . . . ?
C19 C18 C23 C22 -3.9(3) . . . . ?
N1 C18 C23 C22 174.23(16) . . . . ?
C19 C18 C23 C27 172.81(17) . . . . ?
N1 C18 C23 C27 -9.0(3) . . . . ?
C20 C19 C24 C26 61.2(3) . . . . ?
C18 C19 C24 C26 -121.2(2) . . . . ?
C20 C19 C24 C25 -61.1(2) . . . . ?
C18 C19 C24 C25 116.6(2) . . . . ?
C22 C23 C27 C29 -56.4(2) . . . . ?
C18 C23 C27 C29 126.82(19) . . . . ?
C22 C23 C27 C28 67.6(2) . . . . ?
C18 C23 C27 C28 -109.2(2) . . . . ?
N2 P1 C30 C41 -35.5(2) . . . . ?
N3 P1 C30 C41 67.7(2) . . . . ?
C1 P1 C30 C41 -162.90(17) . . . . ?
N2 P1 C30 Al1 128.18(11) . . . . ?
N3 P1 C30 Al1 -128.63(11) . . . . ?
C1 P1 C30 Al1 0.78(13) . . . . ?
N5 Al1 C30 C41 -66.51(14) . . . . ?
N1 Al1 C30 C41 145.84(11) . . . . ?
N4 Al1 C30 C41 20.14(12) . . . . ?
N5 Al1 C30 P1 126.15(11) . . . . ?
N1 Al1 C30 P1 -21.49(13) . . . . ?
N4 Al1 C30 P1 -147.20(11) . . . . ?
C42 N4 C31 C32 -93.27(18) . . . . ?
C35 N4 C31 C32 134.13(17) . . . . ?
Al1 N4 C31 C32 14.87(18) . . . . ?
C42 N4 C31 C33 83.8(2) . . . . ?
C35 N4 C31 C33 -48.8(2) . . . . ?
Al1 N4 C31 C33 -168.09(15) . . . . ?
N4 C31 C32 N5 -6.4(3) . . . . ?
C33 C31 C32 N5 176.67(18) . . . . ?
N4 C31 C32 C34 174.51(17) . . . . ?
C33 C31 C32 C34 -2.4(3) . . . . ?
C38 N5 C32 C31 149.11(18) . . . . ?
Al1 N5 C32 C31 -7.0(2) . . . . ?
C38 N5 C32 C34 -31.8(2) . . . . ?
Al1 N5 C32 C34 172.16(15) . . . . ?
C31 N4 C35 C37 -35.5(2) . . . . ?
C42 N4 C35 C37 -167.31(15) . . . . ?
Al1 N4 C35 C37 82.13(16) . . . . ?
C31 N4 C35 C36 93.7(2) . . . . ?
C42 N4 C35 C36 -38.1(2) . . . . ?
Al1 N4 C35 C36 -148.69(16) . . . . ?
C32 N5 C38 C39 168.38(16) . . . . ?
Al1 N5 C38 C39 -39.4(2) . . . . ?
C32 N5 C38 C40 -69.4(2) . . . . ?
Al1 N5 C38 C40 82.76(19) . . . . ?
P1 C30 C41 C42 151.83(16) . . . . ?
Al1 C30 C41 C42 -14.0(2) . . . . ?
P1 C30 C41 C43 -30.2(3) . . . . ?
Al1 C30 C41 C43 163.96(14) . . . . ?
C30 C41 C42 N4 -4.6(3) . . . . ?
C43 C41 C42 N4 177.43(16) . . . . ?
C30 C41 C42 C45 171.12(18) . . . . ?
C43 C41 C42 C45 -6.8(3) . . . . ?
C31 N4 C42 C41 130.11(17) . . . . ?
C35 N4 C42 C41 -96.10(19) . . . . ?
Al1 N4 C42 C41 19.04(18) . . . . ?
C31 N4 C42 C45 -46.0(2) . . . . ?
C35 N4 C42 C45 87.81(19) . . . . ?
Al1 N4 C42 C45 -157.06(14) . . . . ?
C42 C41 C43 C44 103.4(2) . . . . ?
C30 C41 C43 C44 -74.6(2) . . . . ?
C41 C42 C45 C46 -80.8(2) . . . . ?
N4 C42 C45 C46 94.9(2) . . . . ?
